data_8104531
loop_
_publ_author_name
'Schmalle, H.'
'Gurtner, Ch.'
'Oswald, H. R.'
'Reller, A.'

_publ_section_title
;
 The crystal structure of SrIrO3
;
_journal_name_full 'Zeitschrift fur Kristallographie'
_journal_page_first 239
_journal_page_last 247
_journal_volume 191
_journal_year 1990
_chemical_formula_sum 'Ir O3 Sr'
_chemical_formula_weight 327.817
_space_group_IT_number 204
_symmetry_cell_setting cubic
_symmetry_Int_Tables_number 204
_symmetry_space_group_name_Hall '-I 2 2 3'
_symmetry_space_group_name_H-M 'I m -3'
_cell_angle_alpha 90.
_cell_angle_beta 90.
_cell_angle_gamma 90.
_cell_formula_units_Z 12
_cell_length_a 9.340(2)
_cell_length_b 9.340(2)
_cell_length_c 9.340(2)
_cell_volume 814.8(3)
_diffrn_ambient_temperature 293
_diffrn_radiation_probe x-ray
_diffrn_radiation_type MoK\a
_diffrn_radiation_wavelength 0.71073
_exptl_absorpt_coefficient_mu 67.904
_exptl_crystal_density_diffrn 8.017
_exptl_crystal_F_000 1668
_refine_ls_number_parameters 21
_refine_ls_number_reflns 336
_refine_ls_R_factor_all 0.0380
_refine_ls_R_factor_gt 0.0263
_refine_ls_wR_factor_gt 0.0183
_refine_ls_wR_factor_ref 0.0232
_cod_data_source_file Z-fur-Krist-1990-191-239-247.cif
_cod_data_source_block SrIrO3
_cod_original_cell_volume 814.8(5)
_cod_database_code 8104531

loop_
_symmetry_equiv_pos_site_id
_symmetry_equiv_pos_as_xyz
1 x,y,z
2 -x,-y,z
3 x,-y,-z
4 -x,y,-z
5 z,x,y
6 -z,-x,y
7 z,-x,-y
8 -z,x,-y
9 y,z,x
10 y,-z,-x
11 -y,z,-x
12 -y,-z,x
13 -x,-y,-z
14 x,y,-z
15 -x,y,z
16 x,-y,z
17 -z,-x,-y
18 z,x,-y
19 -z,x,y
20 z,-x,y
21 -y,-z,-x
22 -y,z,x
23 y,-z,x
24 y,z,-x
25 1/2+x,1/2+y,1/2+z
26 1/2-x,1/2-y,1/2+z
27 1/2+x,1/2-y,1/2-z
28 1/2-x,1/2+y,1/2-z
29 1/2+z,1/2+x,1/2+y
30 1/2-z,1/2-x,1/2+y
31 1/2+z,1/2-x,1/2-y
32 1/2-z,1/2+x,1/2-y
33 1/2+y,1/2+z,1/2+x
34 1/2+y,1/2-z,1/2-x
35 1/2-y,1/2+z,1/2-x
36 1/2-y,1/2-z,1/2+x
37 1/2-x,1/2-y,1/2-z
38 1/2+x,1/2+y,1/2-z
39 1/2-x,1/2+y,1/2+z
40 1/2+x,1/2-y,1/2+z
41 1/2-z,1/2-x,1/2-y
42 1/2+z,1/2+x,1/2-y
43 1/2-z,1/2+x,1/2+y
44 1/2+z,1/2-x,1/2+y
45 1/2-y,1/2-z,1/2-x
46 1/2-y,1/2+z,1/2+x
47 1/2+y,1/2-z,1/2+x
48 1/2+y,1/2+z,1/2-x

loop_
_atom_site_label
_atom_site_type_symbol
_atom_site_thermal_displace_type
_atom_site_fract_x
_atom_site_fract_y
_atom_site_fract_z
_atom_site_occupancy
_atom_site_U_iso_or_equiv
_atom_site_calc_flag
_atom_site_refinement_flags
_atom_site_disorder_assembly
_atom_site_disorder_group
Ir Ir Uiso 0.50000 0.15671(4) 0.00000 1.000 0.0037(1) . . . .
O1 O Uiso 0.3574(8) 0.00000 0.00000 1.000 0.0090(10) . . . .
O2 O Uiso 0.3353(6) 0.2902(6) 0.00000 1.000 0.0090(10) . . . .
SrB Sr Uiso 0.2972(3) 0.2972(3) 0.2972(3) 0.30(6) 0.0234(4) . . . .
SrA Sr Uiso 0.3573(2) 0.3573(2) 0.3573(2) 0.234(6) 0.0119(3) . . . .
SrC Sr Uiso 0.25000 0.25000 0.25000 0.12(12) 0.0220(10) . . . .
SrD Sr Uiso 0.00000 0.00000 0.00000 0.34(2) 0.076(2) . . . .

loop_
_geom_angle_atom_site_label_1
_geom_angle_atom_site_label_2
_geom_angle_atom_site_label_3
_geom_angle
_geom_angle_site_symmetry_1
_geom_angle_site_symmetry_2
_geom_angle_site_symmetry_3
_geom_angle_publ_flag
O1 Ir O2 86.7(2) . . . yes
O1 Ir O1 84.6(2) . . 2_655 yes
O1 Ir O2 171.3(2) . . 4_655 yes
O1 Ir O2 91.61(12) . . 30_554 yes
O1 Ir O2 91.61(12) . . 31_555 yes
O1 Ir O2 171.3(2) 2_655 . . yes
O2 Ir O2 102.0(2) . . 4_655 yes
O2 Ir O2 88.63(10) . . 30_554 yes
O2 Ir O2 88.63(10) . . 31_555 yes
O1 Ir O2 86.7(2) 2_655 . 4_655 yes
O1 Ir O2 91.61(12) 2_655 . 30_554 yes
O1 Ir O2 91.61(12) 2_655 . 31_555 yes
O2 Ir O2 88.63(10) 4_655 . 30_554 yes
O2 Ir O2 88.63(10) 4_655 . 31_555 yes
O2 Ir O2 175.6(2) 30_554 . 31_555 yes
Ir O1 Ir 95.4(3) . . 2_655 yes
Ir O2 Ir 126.8(3) . . 35_555 yes

loop_
_geom_bond_atom_site_label_1
_geom_bond_atom_site_label_2
_geom_bond_distance
_geom_bond_site_symmetry_1
_geom_bond_site_symmetry_2
_geom_bond_publ_flag
Ir O1 1.979(5) . . yes
Ir O2 1.980(6) . . yes
Ir O1 1.979(5) . 2_655 yes
Ir O2 1.980(6) . 4_655 yes
Ir O2 1.961(6) . 30_554 yes
Ir O2 1.961(6) . 31_555 yes
SrB SrB 1.527(4) . 37_555 yes
